data_4002572
loop_
_publ_author_name
'Cario, L.'
'Palvadeau, P.'
'Moelo, Y.'
'Lafond, A.'
'Meerschaut, A.'
'Deudon, C.'
'Corraze, B.'

_publ_section_title
;
 Mixed-valence state of europium in the misfit layer compound (Eu S)1.173
 Nb S2
;
_journal_name_full 'Chemistry of Materials (1,1989-)'
_journal_page_first 943
_journal_page_last 950
_journal_volume 15
_journal_year 2003
_chemical_formula_sum 'Eu1.173 Nb S3.173'
_chemical_name_systematic '(Eu S)1.173 Nb S2'
_space_group_IT_number 42
_symmetry_space_group_name_Hall 'F -2 -2'
_symmetry_space_group_name_H-M 'F m 2 m'
_cell_angle_alpha 90
_cell_angle_beta 90
_cell_angle_gamma 90
_cell_formula_units_Z 4
_cell_length_a 3.3251
_cell_length_b 5.7432
_cell_length_c 22.939
_cell_volume 438.060
_citation_journal_id_ASTM CMATEX
_cod_data_source_file Cario_CMATEX_2003_60.cif
_cod_data_source_block Eu1.173Nb1S3.173
_cod_original_cell_volume 438.0595
_cod_original_sg_symbol_Hall 'F 2 -2 (y,z,x)'
_cod_original_formula_sum 'Eu1.173 Nb1 S3.173'
_cod_database_code 4002572

loop_
_symmetry_equiv_pos_as_xyz
x,y,z
-x,y,-z
x,y,-z
-x,y,z
x+1/2,y+1/2,z
-x+1/2,y+1/2,-z
x+1/2,y+1/2,-z
-x+1/2,y+1/2,z
x,y+1/2,z+1/2
-x,y+1/2,-z+1/2
x,y+1/2,-z+1/2
-x,y+1/2,z+1/2
x+1/2,y,z+1/2
-x+1/2,y,-z+1/2
x+1/2,y,-z+1/2
-x+1/2,y,z+1/2

loop_
_atom_site_label
_atom_site_type_symbol
_atom_site_fract_x
_atom_site_fract_y
_atom_site_fract_z
_atom_site_occupancy
_atom_site_U_iso_or_equiv
Eu1 Eu+2 0 0 0.32322 0.5865 0.0
S1 S-2 0 0.255 0.06815 1 0.0
Nb1 Nb+4 0 -0.0784 0 1 0.0
S2 S-2 0 0.0029 0.19853 0.5865 0.0
